data_7712351
loop_
_publ_author_name
'Liu, Wenhao'
'Lee, Ming-Hsien'
'Guo, Ruixin'
'Yao, Jiyong'

_publ_section_title
;
 Two non-centrosymmetric mixed alkali metal and alkaline earth metal
 scandium borate nonlinear optical materials with short ultraviolet cutoff
 edges
;
_journal_name_full 'Dalton Transactions'
_journal_paper_doi 10.1039/D3DT00197K
_journal_year 2023
_chemical_formula_moiety 'B15 Ca1 O30 Rb7 Sc2'
_chemical_formula_sum 'B15 Ca O30 Rb7 Sc2'
_chemical_formula_weight 1370.44
_space_group_crystal_system trigonal
_space_group_IT_number 155
_space_group_name_Hall 'R 3 2"'
_space_group_name_H-M_alt 'R 3 2 :H'
_atom_sites_solution_primary dual
_audit_creation_date 2023-01-09
_audit_creation_method
;
Olex2 1.3
(compiled 2020.11.12 svn.r5f609507 for OlexSys, GUI svn.r6408)
;
_audit_update_record
;
2023-01-11 deposited with the CCDC.	2023-02-06 downloaded from the CCDC.
;
_cell_angle_alpha 90
_cell_angle_beta 90
_cell_angle_gamma 120
_cell_formula_units_Z 3
_cell_length_a 13.3114(10)
_cell_length_b 13.3114(10)
_cell_length_c 14.5992(16)
_cell_measurement_reflns_used 2036
_cell_measurement_temperature 296.15
_cell_measurement_theta_max 24.67
_cell_measurement_theta_min 3.06
_cell_volume 2240.3(3)
_computing_molecular_graphics 'Olex2 1.3 (Dolomanov et al., 2009)'
_computing_publication_material 'Olex2 1.3 (Dolomanov et al., 2009)'
_computing_structure_refinement 'SHELXL 2014/7 (Sheldrick, 2015)'
_computing_structure_solution 'SHELXT 2018/2 (Sheldrick, 2018)'
_diffrn_ambient_temperature 296.15
_diffrn_measured_fraction_theta_full 1.000
_diffrn_measured_fraction_theta_max 1.000
_diffrn_measurement_device_type 'CCD area detector'
_diffrn_measurement_method 'phi and omega scans'
_diffrn_radiation_monochromator graphite
_diffrn_radiation_type MoK\a
_diffrn_radiation_wavelength 0.71073
_diffrn_reflns_av_R_equivalents 0.0946
_diffrn_reflns_av_unetI/netI 0.1184
_diffrn_reflns_Laue_measured_fraction_full 1.000
_diffrn_reflns_Laue_measured_fraction_max 1.000
_diffrn_reflns_limit_h_max 17
_diffrn_reflns_limit_h_min -18
_diffrn_reflns_limit_k_max 18
_diffrn_reflns_limit_k_min -18
_diffrn_reflns_limit_l_max 12
_diffrn_reflns_limit_l_min -20
_diffrn_reflns_number 9023
_diffrn_reflns_point_group_measured_fraction_full 0.999
_diffrn_reflns_point_group_measured_fraction_max 0.996
_diffrn_reflns_theta_full 25.242
_diffrn_reflns_theta_max 30.464
_diffrn_reflns_theta_min 2.251
_diffrn_source_current 30.0
_diffrn_source_power 1.5
_diffrn_source_voltage 50.0
_exptl_absorpt_coefficient_mu 12.077
_exptl_absorpt_correction_type none
_exptl_crystal_density_diffrn 3.047
_exptl_crystal_description block
_exptl_crystal_F_000 1908
_refine_diff_density_max 0.863
_refine_diff_density_min -0.995
_refine_diff_density_rms 0.204
_refine_ls_abs_structure_details
;
 Flack x determined using 299 quotients [(I+)-(I-)]/[(I+)+(I-)]
 (Parsons, Flack and Wagner, Acta Cryst. B69 (2013) 249-259).
;
_refine_ls_abs_structure_Flack 0.036(15)
_refine_ls_extinction_method none
_refine_ls_goodness_of_fit_ref 1.025
_refine_ls_hydrogen_treatment undef
_refine_ls_matrix_type full
_refine_ls_number_parameters 86
_refine_ls_number_reflns 1513
_refine_ls_number_restraints 3
_refine_ls_restrained_S_all 1.036
_refine_ls_R_factor_all 0.1145
_refine_ls_R_factor_gt 0.0508
_refine_ls_shift/su_max 0.000
_refine_ls_shift/su_mean 0.000
_refine_ls_structure_factor_coef Fsqd
_refine_ls_weighting_details 'w=1/[\s^2^(Fo^2^)+(0.0351P)^2^] where P=(Fo^2^+2Fc^2^)/3'
_refine_ls_weighting_scheme calc
_refine_ls_wR_factor_gt 0.0844
_refine_ls_wR_factor_ref 0.0974
_reflns_Friedel_coverage 0.786
_reflns_Friedel_fraction_full 0.997
_reflns_Friedel_fraction_max 0.991
_reflns_number_gt 924
_reflns_number_total 1513
_reflns_threshold_expression 'I > 2\s(I)'
_cod_data_source_file d3dt00197k2.cif
_cod_data_source_block Rb7CaSc2B15O30
_cod_original_cell_volume 2240.3(4)
_cod_original_sg_symbol_H-M 'R 3 2'
_cod_database_code 7712351
_shelx_shelxl_version_number 2014/7
_shelx_space_group_comment
;
The symmetry employed for this shelxl refinement is uniquely defined
by the following loop, which should always be used as a source of
symmetry information in preference to the above space-group names.
They are only intended as comments.
;
_olex2_refinement_description
;
1. Restrained distances
 O4-B3
 1.35 with sigma of 0.02
 O3-B2
 1.3 with sigma of 0.02
 O3-B3
 1.33 with sigma of 0.02
;
_olex2_submission_special_instructions 'No special instructions were received'

loop_
_space_group_symop_operation_xyz
'x, y, z'
'-y, x-y, z'
'-x+y, -x, z'
'y, x, -z'
'x-y, -y, -z'
'-x, -x+y, -z'
'x+2/3, y+1/3, z+1/3'
'-y+2/3, x-y+1/3, z+1/3'
'-x+y+2/3, -x+1/3, z+1/3'
'y+2/3, x+1/3, -z+1/3'
'x-y+2/3, -y+1/3, -z+1/3'
'-x+2/3, -x+y+1/3, -z+1/3'
'x+1/3, y+2/3, z+2/3'
'-y+1/3, x-y+2/3, z+2/3'
'-x+y+1/3, -x+2/3, z+2/3'
'y+1/3, x+2/3, -z+2/3'
'x-y+1/3, -y+2/3, -z+2/3'
'-x+1/3, -x+y+2/3, -z+2/3'

loop_
_atom_site_label
_atom_site_type_symbol
_atom_site_fract_x
_atom_site_fract_y
_atom_site_fract_z
_atom_site_U_iso_or_equiv
_atom_site_adp_type
_atom_site_occupancy
_atom_site_site_symmetry_order
_atom_site_calc_flag
_atom_site_refinement_flags_posn
_atom_site_refinement_flags_adp
_atom_site_refinement_flags_occupancy
_atom_site_disorder_assembly
_atom_site_disorder_group
Rb1 Rb 0.3333 0.12067(10) 0.6667 0.0294(4) Uani 1 2 d S T P . .
Rb2 Rb 0.52428(11) 0.52428(11) 0.5000 0.0331(4) Uani 1 2 d S T P . .
Rb3 Rb 0.6667 0.3333 0.8333 0.0307(7) Uani 1 6 d S T P . .
Ca Ca 0.3333 0.6667 0.6667 0.0123(10) Uani 1 6 d S T P . .
Sc Sc 0.6667 0.3333 0.5549(2) 0.0182(7) Uani 1 3 d S T P . .
B1 B 0.4099(12) 0.3333 0.8333 0.017(4) Uani 1 2 d S T P . .
B2 B 0.5314(10) 0.4251(10) 0.6958(7) 0.019(3) Uani 1 1 d D . . . .
B3 B 0.4383(10) 0.5225(10) 0.7704(8) 0.024(3) Uani 1 1 d D . . . .
O1 O 0.4728(6) 0.3327(5) 0.7519(4) 0.0219(16) Uani 1 1 d . . . . .
O2 O 0.3962(6) 0.4365(6) 0.8357(4) 0.0287(17) Uani 1 1 d . . . . .
O3 O 0.5122(6) 0.5188(6) 0.7048(5) 0.0369(18) Uani 1 1 d D . . . .
O4 O 0.4094(7) 0.6048(6) 0.7728(4) 0.0320(18) Uani 1 1 d D . . . .
O5 O 0.6059(6) 0.4292(6) 0.6317(4) 0.0267(17) Uani 1 1 d . . . . .

loop_
_atom_site_aniso_label
_atom_site_aniso_U_11
_atom_site_aniso_U_22
_atom_site_aniso_U_33
_atom_site_aniso_U_23
_atom_site_aniso_U_13
_atom_site_aniso_U_12
Rb1 0.0232(8) 0.0332(7) 0.0284(8) -0.0007(3) -0.0014(6) 0.0116(4)
Rb2 0.0367(7) 0.0367(7) 0.0252(8) 0.0067(3) -0.0067(3) 0.0178(8)
Rb3 0.0221(9) 0.0221(9) 0.0479(17) 0.000 0.000 0.0110(5)
Ca 0.0137(15) 0.0137(15) 0.010(2) 0.000 0.000 0.0068(7)
Sc 0.0190(11) 0.0190(11) 0.0164(16) 0.000 0.000 0.0095(5)
B1 0.018(6) 0.024(8) 0.012(8) 0.008(6) 0.004(3) 0.012(4)
B2 0.021(7) 0.033(7) 0.012(6) -0.003(5) -0.009(5) 0.021(6)
B3 0.019(6) 0.028(7) 0.026(7) 0.010(6) -0.002(5) 0.011(6)
O1 0.029(4) 0.021(4) 0.018(4) 0.008(3) 0.010(3) 0.014(3)
O2 0.038(4) 0.031(4) 0.027(4) 0.008(3) 0.011(3) 0.025(4)
O3 0.045(5) 0.032(4) 0.047(5) 0.025(4) 0.026(4) 0.029(4)
O4 0.033(5) 0.024(4) 0.044(5) 0.009(4) 0.006(4) 0.017(4)
O5 0.028(5) 0.036(5) 0.023(3) 0.007(3) 0.006(3) 0.021(4)

loop_
_atom_type_symbol
_atom_type_description
_atom_type_scat_dispersion_real
_atom_type_scat_dispersion_imag
_atom_type_scat_source
B B 0.0013 0.0007 'International Tables Vol C Tables 4.2.6.8 and 6.1.1.4'
Ca Ca 0.2262 0.3064 'International Tables Vol C Tables 4.2.6.8 and 6.1.1.4'
O O 0.0106 0.0060 'International Tables Vol C Tables 4.2.6.8 and 6.1.1.4'
Rb Rb -0.9393 2.9676 'International Tables Vol C Tables 4.2.6.8 and 6.1.1.4'
Sc Sc 0.2519 0.3716 'International Tables Vol C Tables 4.2.6.8 and 6.1.1.4'

loop_
_geom_angle_atom_site_label_1
_geom_angle_atom_site_label_2
_geom_angle_atom_site_label_3
_geom_angle
_geom_angle_site_symmetry_1
_geom_angle_site_symmetry_3
_geom_angle_publ_flag
B1 Rb1 B1 96.2(3) . 15_554 ?
B2 Rb1 B1 131.3(3) 10_446 . ?
B2 Rb1 B1 93.4(3) 10_446 15_554 ?
B2 Rb1 B1 131.3(3) 2_655 15_554 ?
B2 Rb1 B1 93.4(3) 2_655 . ?
B2 Rb1 B2 114.9(4) 10_446 2_655 ?
O1 Rb1 B1 90.3(3) 12_556 . ?
O1 Rb1 B1 90.3(3) . 15_554 ?
O1 Rb1 B1 23.7(2) . . ?
O1 Rb1 B1 23.7(2) 12_556 15_554 ?
O1 Rb1 B2 154.9(2) . 10_446 ?
O1 Rb1 B2 80.1(2) 12_556 10_446 ?
O1 Rb1 B2 154.9(2) 12_556 2_655 ?
O1 Rb1 B2 80.1(2) . 2_655 ?
O1 Rb1 O1 94.1(3) . 12_556 ?
O1 Rb1 O2 82.88(16) 12_556 17_556 ?
O1 Rb1 O2 48.51(17) 12_556 15_554 ?
O1 Rb1 O2 48.51(17) . 17_556 ?
O1 Rb1 O2 82.88(16) . 15_554 ?
O1 Rb1 O3 161.76(18) 12_556 2_655 ?
O1 Rb1 O3 100.55(17) 12_556 10_446 ?
O1 Rb1 O3 100.55(17) . 2_655 ?
O1 Rb1 O3 161.76(17) . 10_446 ?
O1 Rb1 O5 131.43(17) . 10_446 ?
O1 Rb1 O5 74.31(18) 12_556 10_446 ?
O1 Rb1 O5 131.43(17) 12_556 2_655 ?
O1 Rb1 O5 74.31(18) . 2_655 ?
O2 Rb1 B1 24.9(2) 15_554 15_554 ?
O2 Rb1 B1 97.85(12) 15_554 . ?
O2 Rb1 B1 97.85(12) 17_556 15_554 ?
O2 Rb1 B1 24.9(2) 17_556 . ?
O2 Rb1 B2 109.8(2) 17_556 2_655 ?
O2 Rb1 B2 106.4(2) 17_556 10_446 ?
O2 Rb1 B2 109.8(2) 15_554 10_446 ?
O2 Rb1 B2 106.4(2) 15_554 2_655 ?
O2 Rb1 O2 109.5(2) 17_556 15_554 ?
O2 Rb1 O3 122.38(18) 17_556 10_446 ?
O2 Rb1 O3 115.03(17) 17_556 2_655 ?
O2 Rb1 O3 122.38(18) 15_554 2_655 ?
O2 Rb1 O3 115.03(17) 15_554 10_446 ?
O3 Rb1 B1 107.4(3) 2_655 . ?
O3 Rb1 B1 144.08(15) 10_446 . ?
O3 Rb1 B1 144.08(15) 2_655 15_554 ?
O3 Rb1 B1 107.4(3) 10_446 15_554 ?
O3 Rb1 B2 90.9(2) 2_655 10_446 ?
O3 Rb1 B2 24.5(2) 10_446 10_446 ?
O3 Rb1 B2 24.5(2) 2_655 2_655 ?
O3 Rb1 B2 90.9(2) 10_446 2_655 ?
O3 Rb1 O3 67.6(2) 10_446 2_655 ?
O5 Rb1 B1 94.3(3) 10_446 15_554 ?
O5 Rb1 B1 107.9(2) 10_446 . ?
O5 Rb1 B1 94.3(3) 2_655 . ?
O5 Rb1 B1 107.9(2) 2_655 15_554 ?
O5 Rb1 B2 23.5(2) 10_446 10_446 ?
O5 Rb1 B2 127.4(2) 2_655 10_446 ?
O5 Rb1 B2 127.4(2) 10_446 2_655 ?
O5 Rb1 B2 23.5(2) 2_655 2_655 ?
O5 Rb1 O2 116.93(17) 10_446 15_554 ?
O5 Rb1 O2 83.01(17) 2_655 15_554 ?
O5 Rb1 O2 116.92(17) 2_655 17_556 ?
O5 Rb1 O2 83.01(17) 10_446 17_556 ?
O5 Rb1 O3 103.25(17) 10_446 2_655 ?
O5 Rb1 O3 103.25(17) 2_655 10_446 ?
O5 Rb1 O3 45.07(16) 10_446 10_446 ?
O5 Rb1 O3 45.07(16) 2_655 2_655 ?
O5 Rb1 O5 146.6(2) 10_446 2_655 ?
B1 Rb2 B3 41.43(17) 15_554 15_554 ?
B2 Rb2 B1 78.8(2) 4_556 15_554 ?
B2 Rb2 B1 78.8(2) . 15_554 ?
B2 Rb2 B2 157.7(4) . 4_556 ?
B2 Rb2 B3 81.9(3) 4_556 15_554 ?
B2 Rb2 B3 81.4(3) . 15_554 ?
B2 Rb2 O4 99.6(2) 4_556 14_654 ?
B2 Rb2 O4 99.6(2) . 11_566 ?
B2 Rb2 O4 87.3(2) 4_556 11_566 ?
B2 Rb2 O4 87.3(2) . 14_654 ?
O2 Rb2 B1 23.85(13) 15_554 15_554 ?
O2 Rb2 B1 23.86(13) 12_556 15_554 ?
O2 Rb2 B2 89.4(2) 12_556 . ?
O2 Rb2 B2 69.9(3) 15_554 . ?
O2 Rb2 B2 89.4(2) 15_554 4_556 ?
O2 Rb2 B2 69.9(3) 12_556 4_556 ?
O2 Rb2 B3 21.7(2) 15_554 15_554 ?
O2 Rb2 B3 63.8(2) 12_556 15_554 ?
O2 Rb2 O2 47.7(3) 12_556 15_554 ?
O2 Rb2 O3 88.03(18) 12_556 . ?
O2 Rb2 O3 88.03(18) 15_554 4_556 ?
O2 Rb2 O3 87.88(18) 15_554 . ?
O2 Rb2 O3 87.88(18) 12_556 4_556 ?
O2 Rb2 O4 85.27(17) 12_556 11_566 ?
O2 Rb2 O4 130.40(16) 15_554 11_566 ?
O2 Rb2 O4 130.40(16) 12_556 14_654 ?
O2 Rb2 O4 85.27(17) 15_554 14_654 ?
O3 Rb2 B1 87.77(14) . 15_554 ?
O3 Rb2 B1 87.76(14) 4_556 15_554 ?
O3 Rb2 B2 26.0(2) 4_556 4_556 ?
O3 Rb2 B2 152.1(2) 4_556 . ?
O3 Rb2 B2 26.0(2) . . ?
O3 Rb2 B2 152.1(2) . 4_556 ?
O3 Rb2 B3 72.5(2) 4_556 15_554 ?
O3 Rb2 B3 104.1(2) . 15_554 ?
O3 Rb2 O3 175.5(3) . 4_556 ?
O3 Rb2 O4 107.84(16) 4_556 11_566 ?
O3 Rb2 O4 73.60(16) . 11_566 ?
O3 Rb2 O4 73.60(16) 4_556 14_654 ?
O3 Rb2 O4 107.84(16) . 14_654 ?
O4 Rb2 B1 108.01(11) 14_654 15_554 ?
O4 Rb2 B1 108.02(11) 11_566 15_554 ?
O4 Rb2 B3 66.8(2) 14_654 15_554 ?
O4 Rb2 B3 149.03(19) 11_566 15_554 ?
O4 Rb2 O4 144.0(2) 11_566 14_654 ?
O5 Rb2 B1 88.16(15) 4_556 15_554 ?
O5 Rb2 B1 88.16(15) . 15_554 ?
O5 Rb2 B2 153.3(2) 4_556 . ?
O5 Rb2 B2 25.1(2) . . ?
O5 Rb2 B2 153.3(2) . 4_556 ?
O5 Rb2 B2 25.1(2) 4_556 4_556 ?
O5 Rb2 B3 104.1(2) 4_556 15_554 ?
O5 Rb2 B3 73.1(2) . 15_554 ?
O5 Rb2 O2 105.81(19) . 12_556 ?
O5 Rb2 O2 70.66(19) . 15_554 ?
O5 Rb2 O2 70.7(2) 4_556 12_556 ?
O5 Rb2 O2 105.81(19) 4_556 15_554 ?
O5 Rb2 O3 131.73(16) 4_556 . ?
O5 Rb2 O3 48.08(16) 4_556 4_556 ?
O5 Rb2 O3 131.73(16) . 4_556 ?
O5 Rb2 O3 48.08(16) . . ?
O5 Rb2 O4 119.08(17) 4_556 14_654 ?
O5 Rb2 O4 119.08(17) . 11_566 ?
O5 Rb2 O4 62.21(16) 4_556 11_566 ?
O5 Rb2 O4 62.21(16) . 14_654 ?
O5 Rb2 O5 176.3(3) 4_556 . ?
B2 Rb3 B2 100.3(4) 2_655 17_556 ?
B2 Rb3 B2 87.0(3) 2_655 . ?
B2 Rb3 B2 87.0(3) 2_655 3_665 ?
B2 Rb3 B2 87.0(3) 16_546 17_556 ?
B2 Rb3 B2 169.9(4) 2_655 18_656 ?
B2 Rb3 B2 86.5(4) 2_655 16_546 ?
B2 Rb3 B2 87.0(3) 16_546 18_656 ?
B2 Rb3 B2 100.3(4) 3_665 16_546 ?
B2 Rb3 B2 169.9(4) 16_546 . ?
B2 Rb3 B2 87.0(3) 3_665 . ?
B2 Rb3 B2 87.0(3) 18_656 17_556 ?
B2 Rb3 B2 86.5(4) 17_556 . ?
B2 Rb3 B2 86.5(4) 3_665 18_656 ?
B2 Rb3 B2 169.9(4) 3_665 17_556 ?
B2 Rb3 B2 100.3(4) 18_656 . ?
O1 Rb3 B2 146.6(2) 2_655 18_656 ?
O1 Rb3 B2 23.9(2) 16_546 16_546 ?
O1 Rb3 B2 23.9(2) 3_665 3_665 ?
O1 Rb3 B2 109.2(2) 3_665 2_655 ?
O1 Rb3 B2 146.6(2) 17_556 3_665 ?
O1 Rb3 B2 109.2(2) 2_655 . ?
O1 Rb3 B2 109.6(2) 2_655 17_556 ?
O1 Rb3 B2 109.2(2) 17_556 16_546 ?
O1 Rb3 B2 65.9(2) . 17_556 ?
O1 Rb3 B2 65.9(2) 18_656 3_665 ?
O1 Rb3 B2 79.8(2) 2_655 3_665 ?
O1 Rb3 B2 146.6(3) . 16_546 ?
O1 Rb3 B2 109.6(2) 16_546 3_665 ?
O1 Rb3 B2 65.9(2) 17_556 . ?
O1 Rb3 B2 146.6(2) 3_665 17_556 ?
O1 Rb3 B2 146.6(2) 18_656 2_655 ?
O1 Rb3 B2 23.9(2) 18_656 18_656 ?
O1 Rb3 B2 23.9(2) 17_556 17_556 ?
O1 Rb3 B2 79.8(2) 17_556 18_656 ?
O1 Rb3 B2 109.6(2) 17_556 2_655 ?
O1 Rb3 B2 23.9(2) 2_655 2_655 ?
O1 Rb3 B2 109.2(2) . 3_665 ?
O1 Rb3 B2 79.8(2) 3_665 . ?
O1 Rb3 B2 79.8(2) . 2_655 ?
O1 Rb3 B2 109.6(2) 18_656 . ?
O1 Rb3 B2 146.6(3) 16_546 . ?
O1 Rb3 B2 23.9(2) . . ?
O1 Rb3 B2 65.9(2) 3_665 18_656 ?
O1 Rb3 B2 109.6(2) 3_665 16_546 ?
O1 Rb3 B2 65.9(2) 2_655 16_546 ?
O1 Rb3 B2 79.8(2) 16_546 17_556 ?
O1 Rb3 B2 109.2(2) 16_546 18_656 ?
O1 Rb3 B2 79.8(2) 18_656 16_546 ?
O1 Rb3 B2 109.2(2) 18_656 17_556 ?
O1 Rb3 B2 65.9(2) 16_546 2_655 ?
O1 Rb3 B2 109.6(2) . 18_656 ?
O1 Rb3 O1 125.7(2) 2_655 18_656 ?
O1 Rb3 O1 125.7(2) 16_546 . ?
O1 Rb3 O1 103.71(13) 18_656 17_556 ?
O1 Rb3 O1 103.70(13) 3_665 . ?
O1 Rb3 O1 103.70(13) 2_655 3_665 ?
O1 Rb3 O1 49.5(2) 2_655 16_546 ?
O1 Rb3 O1 126.3(2) 2_655 17_556 ?
O1 Rb3 O1 49.5(2) 3_665 18_656 ?
O1 Rb3 O1 125.7(2) 3_665 17_556 ?
O1 Rb3 O1 49.5(2) 17_556 . ?
O1 Rb3 O1 126.3(2) 3_665 16_546 ?
O1 Rb3 O1 103.70(13) 16_546 18_656 ?
O1 Rb3 O1 126.3(2) 18_656 . ?
O1 Rb3 O1 103.70(13) 2_655 . ?
O1 Rb3 O1 103.70(13) 16_546 17_556 ?
Sc Ca Sc 180.0 7_455 4_556 ?
Sc Ca B3 62.3(2) 4_556 10_456 ?
Sc Ca B3 117.7(2) 4_556 2_665 ?
Sc Ca B3 117.7(2) 7_455 10_456 ?
Sc Ca B3 62.3(2) 4_556 12_556 ?
Sc Ca B3 117.7(2) 7_455 12_556 ?
Sc Ca B3 62.3(2) 7_455 3_565 ?
Sc Ca B3 117.7(2) 4_556 3_565 ?
Sc Ca B3 62.3(2) 7_455 2_665 ?
B3 Ca B3 100.1(3) 10_456 12_556 ?
B3 Ca B3 73.0(4) 3_565 10_456 ?
B3 Ca B3 170.8(4) 2_665 12_556 ?
B3 Ca B3 87.3(4) 3_565 12_556 ?
B3 Ca B3 87.3(4) 2_665 10_456 ?
B3 Ca B3 100.1(3) 3_565 2_665 ?
O4 Ca Sc 134.21(16) . 4_556 ?
O4 Ca Sc 45.79(16) . 7_455 ?
O4 Ca Sc 45.79(16) 11_566 4_556 ?
O4 Ca Sc 45.79(16) 2_665 7_455 ?
O4 Ca Sc 45.79(16) 10_456 4_556 ?
O4 Ca Sc 134.21(16) 12_556 7_455 ?
O4 Ca Sc 134.21(16) 10_456 7_455 ?
O4 Ca Sc 134.21(16) 11_566 7_455 ?
O4 Ca Sc 134.21(16) 2_665 4_556 ?
O4 Ca Sc 45.79(16) 3_565 7_455 ?
O4 Ca Sc 134.21(16) 3_565 4_556 ?
O4 Ca Sc 45.79(16) 12_556 4_556 ?
O4 Ca B3 84.7(3) 2_665 3_565 ?
O4 Ca B3 163.4(3) 2_665 12_556 ?
O4 Ca B3 89.4(3) 3_565 10_456 ?
O4 Ca B3 94.1(3) 11_566 10_456 ?
O4 Ca B3 89.4(3) 11_566 2_665 ?
O4 Ca B3 91.4(3) 2_665 10_456 ?
O4 Ca B3 84.7(3) 12_556 10_456 ?
O4 Ca B3 17.9(3) 3_565 3_565 ?
O4 Ca B3 163.4(3) 12_556 2_665 ?
O4 Ca B3 17.9(3) 12_556 12_556 ?
O4 Ca B3 163.4(3) . 10_456 ?
O4 Ca B3 89.4(3) 10_456 3_565 ?
O4 Ca B3 17.9(3) 2_665 2_665 ?
O4 Ca B3 17.9(3) 10_456 10_456 ?
O4 Ca B3 94.1(3) 3_565 2_665 ?
O4 Ca B3 91.4(3) 12_556 3_565 ?
O4 Ca B3 91.4(3) 10_456 2_665 ?
O4 Ca B3 91.4(3) 3_565 12_556 ?
O4 Ca B3 84.7(3) 11_566 12_556 ?
O4 Ca B3 163.4(3) 11_566 3_565 ?
O4 Ca B3 84.7(3) . 2_665 ?
O4 Ca B3 89.4(3) . 12_556 ?
O4 Ca B3 94.1(3) . 3_565 ?
O4 Ca B3 94.1(3) 10_456 12_556 ?
O4 Ca O4 106.5(4) 3_565 10_456 ?
O4 Ca O4 76.7(3) 3_565 . ?
O4 Ca O4 106.5(4) 12_556 . ?
O4 Ca O4 76.7(3) 10_456 11_566 ?
O4 Ca O4 175.1(4) 10_456 . ?
O4 Ca O4 175.1(4) 2_665 12_556 ?
O4 Ca O4 76.7(3) 10_456 12_556 ?
O4 Ca O4 106.5(4) 2_665 11_566 ?
O4 Ca O4 76.7(3) 2_665 . ?
O4 Ca O4 100.3(4) 3_565 12_556 ?
O4 Ca O4 76.7(3) 12_556 11_566 ?
O4 Ca O4 100.3(4) 11_566 . ?
O4 Ca O4 175.1(4) 3_565 11_566 ?
O4 Ca O4 100.3(4) 2_665 10_456 ?
O4 Ca O4 76.7(3) 2_665 3_565 ?
Rb2 Sc Rb1 56.84(3) 3_665 2_655 ?
Rb2 Sc Rb1 162.80(6) . 2_655 ?
Rb2 Sc Rb1 80.08(3) 2_655 2_655 ?
Rb2 Sc Rb2 115.97(3) 3_665 . ?
Rb2 Sc Rb2 115.97(3) 3_665 2_655 ?
Rb2 Sc Rb2 115.97(3) 2_655 . ?
Rb2 Sc Rb3 101.74(5) 2_655 . ?
Rb2 Sc Rb3 101.74(5) . . ?
Rb2 Sc Rb3 101.74(5) 3_665 . ?
Rb3 Sc Rb1 67.25(4) . 2_655 ?
Ca Sc Rb1 112.75(4) 13_544 2_655 ?
Ca Sc Rb2 78.26(5) 13_544 . ?
Ca Sc Rb2 78.26(5) 13_544 2_655 ?
Ca Sc Rb2 78.26(5) 13_544 3_665 ?
Ca Sc Rb3 180.0 13_544 . ?
O4 Sc Rb1 69.56(15) 13_544 2_655 ?
O4 Sc Rb1 130.6(2) 15_554 2_655 ?
O4 Sc Rb1 122.8(2) 14_654 2_655 ?
O4 Sc Rb2 121.18(17) 13_544 . ?
O4 Sc Rb2 66.6(2) 14_654 3_665 ?
O4 Sc Rb2 66.6(2) 13_544 2_655 ?
O4 Sc Rb2 121.17(18) 15_554 3_665 ?
O4 Sc Rb2 55.7(2) 13_544 3_665 ?
O4 Sc Rb2 55.7(2) 15_554 2_655 ?
O4 Sc Rb2 66.57(19) 15_554 . ?
O4 Sc Rb2 55.7(2) 14_654 . ?
O4 Sc Rb2 121.17(18) 14_654 2_655 ?
O4 Sc Rb3 136.62(16) 15_554 . ?
O4 Sc Rb3 136.62(16) 13_544 . ?
O4 Sc Rb3 136.62(16) 14_654 . ?
O4 Sc Ca 43.38(16) 14_654 13_544 ?
O4 Sc Ca 43.38(16) 13_544 13_544 ?
O4 Sc Ca 43.38(16) 15_554 13_544 ?
O4 Sc O4 73.0(2) 13_544 15_554 ?
O4 Sc O4 73.0(2) 13_544 14_654 ?
O4 Sc O4 73.0(2) 15_554 14_654 ?
O5 Sc Rb1 39.50(19) 3_665 2_655 ?
O5 Sc Rb1 67.22(19) 2_655 2_655 ?
O5 Sc Rb1 123.4(2) . 2_655 ?
O5 Sc Rb2 43.44(17) 3_665 3_665 ?
O5 Sc Rb2 119.40(19) 3_665 2_655 ?
O5 Sc Rb2 119.40(19) 2_655 . ?
O5 Sc Rb2 43.44(17) 2_655 2_655 ?
O5 Sc Rb2 43.44(17) . . ?
O5 Sc Rb2 119.40(19) . 3_665 ?
O5 Sc Rb2 123.73(19) 2_655 3_665 ?
O5 Sc Rb2 123.73(19) . 2_655 ?
O5 Sc Rb2 123.73(19) 3_665 . ?
O5 Sc Rb3 58.37(18) 3_665 . ?
O5 Sc Rb3 58.37(18) 2_655 . ?
O5 Sc Rb3 58.37(18) . . ?
O5 Sc Ca 121.63(18) 3_665 13_544 ?
O5 Sc Ca 121.63(18) . 13_544 ?
O5 Sc Ca 121.63(18) 2_655 13_544 ?
O5 Sc O4 162.9(3) . 13_544 ?
O5 Sc O4 100.9(2) 2_655 13_544 ?
O5 Sc O4 162.9(3) 2_655 14_654 ?
O5 Sc O4 90.0(2) 2_655 15_554 ?
O5 Sc O4 90.0(2) . 14_654 ?
O5 Sc O4 100.9(2) . 15_554 ?
O5 Sc O4 90.0(2) 3_665 13_544 ?
O5 Sc O4 100.9(3) 3_665 14_654 ?
O5 Sc O4 162.9(3) 3_665 15_554 ?
O5 Sc O5 95.0(2) 3_665 2_655 ?
O5 Sc O5 95.0(2) 2_655 . ?
O5 Sc O5 95.0(2) 3_665 . ?
Rb1 B1 Rb1 166.9(5) . 8 ?
Rb1 B1 Rb2 96.5(3) . 8 ?
Rb1 B1 Rb2 96.5(3) 8 8 ?
Rb3 B1 Rb1 83.5(3) . . ?
Rb3 B1 Rb1 83.5(3) . 8 ?
Rb3 B1 Rb2 180.0 . 8 ?
O1 B1 Rb1 120.6(5) . 8 ?
O1 B1 Rb1 120.6(5) 17_556 . ?
O1 B1 Rb1 50.1(2) . . ?
O1 B1 Rb1 50.1(2) 17_556 8 ?
O1 B1 Rb2 125.3(6) 17_556 8 ?
O1 B1 Rb2 125.3(6) . 8 ?
O1 B1 Rb3 54.7(6) 17_556 . ?
O1 B1 Rb3 54.7(6) . . ?
O1 B1 O1 109.4(11) . 17_556 ?
O1 B1 O2 108.5(3) . 17_556 ?
O1 B1 O2 108.5(3) 17_556 . ?
O1 B1 O2 111.3(4) 17_556 17_556 ?
O1 B1 O2 111.3(4) . . ?
O2 B1 Rb1 58.8(3) 17_556 . ?
O2 B1 Rb1 58.8(3) . 8 ?
O2 B1 Rb1 130.7(5) 17_556 8 ?
O2 B1 Rb1 130.7(5) . . ?
O2 B1 Rb2 53.9(6) . 8 ?
O2 B1 Rb2 53.9(6) 17_556 8 ?
O2 B1 Rb3 126.1(6) 17_556 . ?
O2 B1 Rb3 126.1(6) . . ?
O2 B1 O2 107.7(11) 17_556 . ?
Rb1 B2 Rb1 153.1(4) 3_665 . ?
Rb2 B2 Rb1 101.9(3) . . ?
Rb2 B2 Rb1 73.3(2) . 3_665 ?
Rb2 B2 Rb3 146.7(4) . . ?
Rb3 B2 Rb1 87.2(3) . 3_665 ?
Rb3 B2 Rb1 83.3(3) . . ?
O1 B2 Rb1 44.1(5) . . ?
O1 B2 Rb1 142.9(7) . 3_665 ?
O1 B2 Rb2 143.2(7) . . ?
O1 B2 Rb3 58.0(5) . . ?
O1 B2 O3 118.3(9) . . ?
O3 B2 Rb1 131.3(7) . . ?
O3 B2 Rb1 72.9(6) . 3_665 ?
O3 B2 Rb2 69.9(5) . . ?
O3 B2 Rb3 130.3(7) . . ?
O5 B2 Rb1 94.3(6) . . ?
O5 B2 Rb1 59.7(5) . 3_665 ?
O5 B2 Rb2 62.0(5) . . ?
O5 B2 Rb3 84.9(6) . . ?
O5 B2 O1 122.4(9) . . ?
O5 B2 O3 119.3(9) . . ?
Rb1 B3 Rb2 65.3(2) 8 9_565 ?
Rb2 B3 Rb1 94.2(3) 8 8 ?
Rb2 B3 Rb2 136.7(3) 8 9_565 ?
Ca B3 Rb1 130.7(4) . 8 ?
Ca B3 Rb2 83.0(2) . 9_565 ?
Ca B3 Rb2 83.6(2) . 8 ?
O2 B3 Rb1 53.5(5) . 8 ?
O2 B3 Rb2 118.7(7) . 9_565 ?
O2 B3 Rb2 52.3(5) . 8 ?
O2 B3 Ca 134.1(7) . . ?
O2 B3 O3 116.7(9) . . ?
O3 B3 Rb1 112.7(6) . 8 ?
O3 B3 Rb2 134.6(7) . 8 ?
O3 B3 Rb2 88.6(6) . 9_565 ?
O3 B3 Ca 102.7(6) . . ?
O4 B3 Rb1 99.8(7) . 8 ?
O4 B3 Rb2 84.4(6) . 8 ?
O4 B3 Rb2 64.0(6) . 9_565 ?
O4 B3 Ca 30.8(4) . . ?
O4 B3 O2 120.1(10) . . ?
O4 B3 O3 123.2(9) . . ?
Rb1 O1 Rb3 109.6(2) . . ?
B1 O1 Rb1 106.1(4) . . ?
B1 O1 Rb3 100.5(6) . . ?
B2 O1 Rb1 116.1(6) . . ?
B2 O1 Rb3 98.1(6) . . ?
B2 O1 B1 124.1(7) . . ?
Rb2 O2 Rb1 124.5(2) 8 8 ?
B1 O2 Rb1 96.3(4) . 8 ?
B1 O2 Rb2 102.3(6) . 8 ?
B3 O2 Rb1 104.8(6) . 8 ?
B3 O2 Rb2 106.0(6) . 8 ?
B3 O2 B1 124.8(7) . . ?
Rb2 O3 Rb1 77.40(14) . 3_665 ?
B2 O3 Rb1 82.6(6) . 3_665 ?
B2 O3 Rb2 84.0(5) . . ?
B3 O3 Rb1 134.8(7) . 3_665 ?
B3 O3 Rb2 135.8(6) . . ?
B3 O3 B2 122.9(8) . . ?
Ca O4 Rb2 111.3(3) . 9_565 ?
Ca O4 Sc 90.8(2) . 7_455 ?
Sc O4 Rb2 88.3(2) 7_455 9_565 ?
B3 O4 Rb2 94.5(6) . 9_565 ?
B3 O4 Ca 131.3(7) . . ?
B3 O4 Sc 131.9(7) . 7_455 ?
Rb1 O5 Rb3 91.79(17) 3_665 . ?
Rb2 O5 Rb1 85.88(19) . 3_665 ?
Rb2 O5 Rb3 164.7(2) . . ?
Sc O5 Rb1 112.6(3) . 3_665 ?
Sc O5 Rb2 104.9(2) . . ?
Sc O5 Rb3 89.9(2) . . ?
B2 O5 Rb1 96.7(6) . 3_665 ?
B2 O5 Rb2 92.9(6) . . ?
B2 O5 Rb3 72.4(5) . . ?
B2 O5 Sc 146.3(7) . . ?

loop_
_geom_bond_atom_site_label_1
_geom_bond_atom_site_label_2
_geom_bond_distance
_geom_bond_site_symmetry_2
_geom_bond_publ_flag
Rb1 B1 3.477(2) 15_554 ?
Rb1 B1 3.477(2) . ?
Rb1 B2 3.343(12) 10_446 ?
Rb1 B2 3.343(12) 2_655 ?
Rb1 O1 2.779(6) 12_556 ?
Rb1 O1 2.779(6) . ?
Rb1 O2 2.992(7) 17_556 ?
Rb1 O2 2.992(7) 15_554 ?
Rb1 O3 3.223(7) 2_655 ?
Rb1 O3 3.223(7) 10_446 ?
Rb1 O5 2.907(7) 2_655 ?
Rb1 O5 2.907(7) 10_446 ?
Rb2 B1 3.561(16) 15_554 ?
Rb2 B2 3.170(11) 4_556 ?
Rb2 B2 3.170(11) . ?
Rb2 B3 3.575(11) 15_554 ?
Rb2 O2 2.943(7) 12_556 ?
Rb2 O2 2.943(7) 15_554 ?
Rb2 O3 2.993(7) 4_556 ?
Rb2 O3 2.993(7) . ?
Rb2 O4 3.255(8) 14_654 ?
Rb2 O4 3.255(8) 11_566 ?
Rb2 O5 2.803(6) . ?
Rb2 O5 2.803(6) 4_556 ?
Rb3 B2 3.312(10) . ?
Rb3 B2 3.312(10) 3_665 ?
Rb3 B2 3.312(10) 16_546 ?
Rb3 B2 3.312(10) 17_556 ?
Rb3 B2 3.312(10) 18_656 ?
Rb3 B2 3.312(10) 2_655 ?
Rb3 O1 2.838(7) 2_655 ?
Rb3 O1 2.838(7) 17_556 ?
Rb3 O1 2.838(7) 16_546 ?
Rb3 O1 2.838(7) 18_656 ?
Rb3 O1 2.838(7) 3_665 ?
Rb3 O1 2.838(7) . ?
Ca Sc 3.235(3) 4_556 ?
Ca Sc 3.235(3) 7_455 ?
Ca B3 3.258(11) 10_456 ?
Ca B3 3.258(11) 2_665 ?
Ca B3 3.258(11) 3_565 ?
Ca B3 3.258(11) 12_556 ?
Ca O4 2.222(6) 11_566 ?
Ca O4 2.222(6) 12_556 ?
Ca O4 2.222(6) 3_565 ?
Ca O4 2.222(6) 2_665 ?
Ca O4 2.222(6) . ?
Ca O4 2.222(6) 10_456 ?
Sc Rb1 4.2194(13) 2_655 ?
Sc Rb2 3.9387(7) 3_665 ?
Sc Rb2 3.9387(7) 2_655 ?
Sc Ca 3.235(3) 13_544 ?
Sc O4 2.319(7) 13_544 ?
Sc O4 2.319(7) 15_554 ?
Sc O4 2.319(7) 14_654 ?
Sc O5 2.138(6) 3_665 ?
Sc O5 2.138(6) 2_655 ?
Sc O5 2.138(6) . ?
B1 Rb1 3.477(2) 8 ?
B1 Rb2 3.561(16) 8 ?
B1 O1 1.456(10) . ?
B1 O1 1.456(10) 17_556 ?
B1 O2 1.474(11) 17_556 ?
B1 O2 1.474(11) . ?
B2 Rb1 3.343(12) 3_665 ?
B2 O1 1.354(12) . ?
B2 O3 1.399(12) . ?
B2 O5 1.345(12) . ?
B3 Rb1 3.597(11) 8 ?
B3 Rb2 3.611(12) 9_565 ?
B3 Rb2 3.575(11) 8 ?
B3 O2 1.374(12) . ?
B3 O3 1.392(12) . ?
B3 O4 1.331(12) . ?
O2 Rb1 2.992(7) 8 ?
O2 Rb2 2.943(7) 8 ?
O3 Rb1 3.223(7) 3_665 ?
O4 Rb2 3.255(8) 9_565 ?
O4 Sc 2.319(7) 7_455 ?
O5 Rb1 2.907(7) 3_665 ?

loop_
_geom_torsion_atom_site_label_1
_geom_torsion_atom_site_label_2
_geom_torsion_atom_site_label_3
_geom_torsion_atom_site_label_4
_geom_torsion
_geom_torsion_site_symmetry_1
_geom_torsion_site_symmetry_2
_geom_torsion_site_symmetry_3
_geom_torsion_site_symmetry_4
_geom_torsion_publ_flag
Rb1 B1 O1 Rb1 168.6(3) 8 . . . ?
Rb1 B1 O1 Rb3 -114.1(3) . . . . ?
Rb1 B1 O1 Rb3 54.5(5) 8 . . . ?
Rb1 B1 O1 B2 138.5(10) . . . . ?
Rb1 B1 O1 B2 -52.9(11) 8 . . . ?
Rb1 B1 O2 Rb1 -168.9(6) . . . 8 ?
Rb1 B1 O2 Rb2 -127.4(3) 8 . . 8 ?
Rb1 B1 O2 Rb2 63.7(7) . . . 8 ?
Rb1 B1 O2 B3 112.9(9) 8 . . . ?
Rb1 B1 O2 B3 -56.0(13) . . . . ?
Rb1 B2 O1 Rb1 -139.4(8) 3_665 . . . ?
Rb1 B2 O1 Rb3 116.5(5) . . . . ?
Rb1 B2 O1 Rb3 -22.8(11) 3_665 . . . ?
Rb1 B2 O1 B1 -134.8(10) . . . . ?
Rb1 B2 O1 B1 85.8(13) 3_665 . . . ?
Rb1 B2 O3 Rb1 -166.3(7) . . . 3_665 ?
Rb1 B2 O3 Rb2 78.02(13) 3_665 . . . ?
Rb1 B2 O3 Rb2 -88.3(7) . . . . ?
Rb1 B2 O3 B3 54.0(13) . . . . ?
Rb1 B2 O3 B3 -139.7(9) 3_665 . . . ?
Rb1 B2 O5 Rb1 -172.62(19) . . . 3_665 ?
Rb1 B2 O5 Rb2 101.2(3) . . . . ?
Rb1 B2 O5 Rb2 -86.2(2) 3_665 . . . ?
Rb1 B2 O5 Rb3 89.7(2) 3_665 . . . ?
Rb1 B2 O5 Rb3 -82.9(2) . . . . ?
Rb1 B2 O5 Sc -21.6(12) . . . . ?
Rb1 B2 O5 Sc 151.0(12) 3_665 . . . ?
Rb1 B3 O2 Rb2 133.3(4) 8 . . 8 ?
Rb1 B3 O2 B1 -108.7(9) 8 . . . ?
Rb1 B3 O3 Rb1 -47.0(9) 8 . . 3_665 ?
Rb1 B3 O3 Rb2 -172.5(4) 8 . . . ?
Rb1 B3 O3 B2 68.2(11) 8 . . . ?
Rb1 B3 O4 Rb2 56.2(4) 8 . . 9_565 ?
Rb1 B3 O4 Ca 179.9(5) 8 . . . ?
Rb1 B3 O4 Sc -35.5(9) 8 . . 7_455 ?
Rb2 B1 O1 Rb1 -65.9(3) 8 . . . ?
Rb2 B1 O1 Rb3 179.999(3) 8 . . . ?
Rb2 B1 O1 B2 72.6(8) 8 . . . ?
Rb2 B1 O2 Rb1 127.4(3) 8 . . 8 ?
Rb2 B1 O2 B3 -119.7(9) 8 . . . ?
Rb2 B2 O1 Rb1 27.5(13) . . . . ?
Rb2 B2 O1 Rb3 144.1(9) . . . . ?
Rb2 B2 O1 B1 -107.3(12) . . . . ?
Rb2 B2 O3 Rb1 -78.02(13) . . . 3_665 ?
Rb2 B2 O3 B3 142.3(10) . . . . ?
Rb2 B2 O5 Rb1 86.2(2) . . . 3_665 ?
Rb2 B2 O5 Rb3 175.9(2) . . . . ?
Rb2 B2 O5 Sc -122.8(11) . . . . ?
Rb2 B3 O2 Rb1 -4.6(7) 9_565 . . 8 ?
Rb2 B3 O2 Rb1 -133.3(4) 8 . . 8 ?
Rb2 B3 O2 Rb2 128.7(4) 9_565 . . 8 ?
Rb2 B3 O2 B1 118.0(9) 8 . . . ?
Rb2 B3 O2 B1 -113.3(8) 9_565 . . . ?
Rb2 B3 O3 Rb1 -168.5(3) 8 . . 3_665 ?
Rb2 B3 O3 Rb1 15.5(7) 9_565 . . 3_665 ?
Rb2 B3 O3 Rb2 65.9(11) 8 . . . ?
Rb2 B3 O3 Rb2 -110.1(7) 9_565 . . . ?
Rb2 B3 O3 B2 -53.3(13) 8 . . . ?
Rb2 B3 O3 B2 130.7(9) 9_565 . . . ?
Rb2 B3 O4 Rb2 149.50(18) 8 . . 9_565 ?
Rb2 B3 O4 Ca 123.7(8) 9_565 . . . ?
Rb2 B3 O4 Ca -86.8(8) 8 . . . ?
Rb2 B3 O4 Sc -91.7(7) 9_565 . . 7_455 ?
Rb2 B3 O4 Sc 57.8(8) 8 . . 7_455 ?
Rb3 B1 O1 Rb1 114.1(3) . . . . ?
Rb3 B1 O1 B2 -107.4(8) . . . . ?
Rb3 B1 O2 Rb1 -52.6(3) . . . 8 ?
Rb3 B1 O2 Rb2 180.0 . . . 8 ?
Rb3 B1 O2 B3 60.3(9) . . . . ?
Rb3 B2 O1 Rb1 -116.5(5) . . . . ?
Rb3 B2 O1 B1 108.6(8) . . . . ?
Rb3 B2 O3 Rb1 70.9(7) . . . 3_665 ?
Rb3 B2 O3 Rb2 148.9(8) . . . . ?
Rb3 B2 O3 B3 -68.8(13) . . . . ?
Rb3 B2 O5 Rb1 -89.7(2) . . . 3_665 ?
Rb3 B2 O5 Rb2 -175.9(2) . . . . ?
Rb3 B2 O5 Sc 61.3(11) . . . . ?
Ca B3 O2 Rb1 -114.3(8) . . . 8 ?
Ca B3 O2 Rb2 18.9(10) . . . 8 ?
Ca B3 O2 B1 136.9(9) . . . . ?
Ca B3 O3 Rb1 98.0(7) . . . 3_665 ?
Ca B3 O3 Rb2 -27.6(10) . . . . ?
Ca B3 O3 B2 -146.8(8) . . . . ?
Ca B3 O4 Rb2 -123.7(8) . . . 9_565 ?
Ca B3 O4 Sc 144.6(14) . . . 7_455 ?
O1 B1 O1 Rb1 114.1(3) 17_556 . . . ?
O1 B1 O1 Rb3 0.000(4) 17_556 . . . ?
O1 B1 O1 B2 -107.4(8) 17_556 . . . ?
O1 B1 O2 Rb1 6.8(7) 17_556 . . 8 ?
O1 B1 O2 Rb1 -113.7(6) . . . 8 ?
O1 B1 O2 Rb2 118.9(7) . . . 8 ?
O1 B1 O2 Rb2 -120.7(7) 17_556 . . 8 ?
O1 B1 O2 B3 119.7(9) 17_556 . . . ?
O1 B1 O2 B3 -0.8(13) . . . . ?
O1 B2 O3 Rb1 141.5(9) . . . 3_665 ?
O1 B2 O3 Rb2 -140.5(9) . . . . ?
O1 B2 O3 B3 1.8(15) . . . . ?
O1 B2 O5 Rb1 -136.4(9) . . . 3_665 ?
O1 B2 O5 Rb2 137.5(9) . . . . ?
O1 B2 O5 Rb3 -46.6(8) . . . . ?
O1 B2 O5 Sc 14.7(18) . . . . ?
O2 B1 O1 Rb1 -125.9(6) . . . . ?
O2 B1 O1 Rb1 -7.5(8) 17_556 . . . ?
O2 B1 O1 Rb3 119.9(7) . . . . ?
O2 B1 O1 Rb3 -121.7(7) 17_556 . . . ?
O2 B1 O1 B2 131.0(8) 17_556 . . . ?
O2 B1 O1 B2 12.6(13) . . . . ?
O2 B1 O2 Rb1 127.4(3) 17_556 . . 8 ?
O2 B1 O2 Rb2 0.003(1) 17_556 . . 8 ?
O2 B1 O2 B3 -119.7(9) 17_556 . . . ?
O2 B3 O3 Rb1 -106.3(9) . . . 3_665 ?
O2 B3 O3 Rb2 128.2(8) . . . . ?
O2 B3 O3 B2 8.9(15) . . . . ?
O2 B3 O4 Rb2 109.6(9) . . . 9_565 ?
O2 B3 O4 Ca -126.7(9) . . . . ?
O2 B3 O4 Sc 17.9(15) . . . 7_455 ?
O3 B2 O1 Rb1 121.4(8) . . . . ?
O3 B2 O1 Rb3 -122.0(8) . . . . ?
O3 B2 O1 B1 -13.4(14) . . . . ?
O3 B2 O5 Rb1 44.2(10) . . . 3_665 ?
O3 B2 O5 Rb2 -42.0(10) . . . . ?
O3 B2 O5 Rb3 134.0(10) . . . . ?
O3 B2 O5 Sc -164.8(7) . . . . ?
O3 B3 O2 Rb1 99.6(9) . . . 8 ?
O3 B3 O2 Rb2 -127.1(8) . . . 8 ?
O3 B3 O2 B1 -9.2(14) . . . . ?
O3 B3 O4 Rb2 -69.4(10) . . . 9_565 ?
O3 B3 O4 Ca 54.3(15) . . . . ?
O3 B3 O4 Sc -161.1(7) . . . 7_455 ?
O4 B3 O2 Rb1 -79.5(10) . . . 8 ?
O4 B3 O2 Rb2 53.8(11) . . . 8 ?
O4 B3 O2 B1 171.8(9) . . . . ?
O4 B3 O3 Rb1 72.8(13) . . . 3_665 ?
O4 B3 O3 Rb2 -52.8(15) . . . . ?
O4 B3 O3 B2 -172.1(10) . . . . ?
O5 B2 O1 Rb1 -58.0(11) . . . . ?
O5 B2 O1 Rb3 58.6(10) . . . . ?
O5 B2 O1 B1 167.2(9) . . . . ?
O5 B2 O3 Rb1 -39.1(9) . . . 3_665 ?
O5 B2 O3 Rb2 39.0(9) . . . . ?
O5 B2 O3 B3 -178.7(9) . . . . ?
